data_4311903
loop_
_publ_author_name
'Michaele J. Hardie'
'Christopher J. Sumby'

_publ_contact_author_email ' m.j.hardie@leeds.ac.uk '
_publ_contact_author_fax ' 44 - 113 - 343 6565'
_publ_contact_author_name ' Michaele J. Hardie'
_publ_section_title
;
 Interwoven 2-D Coordination Network Prepared from the Molecular Host
 Tris(isonicotinoyl)cyclotriguaiacylene and Silver(I) Cobalt(III)
 Bis(dicarbollide)
;
_journal_name_full 'Inorganic Chemistry'
_journal_page_first 6872
_journal_page_last 6874
_journal_paper_doi 10.1021/ic049160s
_journal_volume 43
_journal_year 2004
_chemical_formula_sum 'C42 H33 N3 O9'
_chemical_formula_weight 723.71
_chemical_name_common tris(isonicotinoyl)cyclotriguaiacylene
_chemical_name_systematic
; 
 ? 
;
_space_group_IT_number 167
_symmetry_cell_setting trigonal
_symmetry_space_group_name_Hall '-R 3 2"c'
_symmetry_space_group_name_H-M 'R -3 c :H'
_atom_sites_solution_hydrogens geom
_atom_sites_solution_primary direct
_atom_sites_solution_secondary difmap
_audit_creation_method SHELXL-97
_cell_angle_alpha 90.00
_cell_angle_beta 90.00
_cell_angle_gamma 120.00
_cell_formula_units_Z 12
_cell_length_a 16.479(2)
_cell_length_b 16.479(2)
_cell_length_c 53.626(11)
_cell_measurement_temperature 150(2)
_cell_volume 12612(3)
_computing_cell_refinement 'DENZO-SMN (Otwinowski & Minor, 1996)'
_computing_data_collection 'COLLECT (Nonius, 1999)'
_computing_data_reduction 'DENZO-SMN (Otwinowski & Minor, 1996)'
_computing_molecular_graphics 'XSeed (Barbour, 2001)'
_computing_publication_material 'local program'
_computing_structure_refinement 'SHELXL-97 (Sheldrick, 1997)'
_computing_structure_solution 'SHELXS-97 (Sheldrick, 1990)'
_diffrn_ambient_temperature 173(2)
_diffrn_measured_fraction_theta_full 0.986
_diffrn_measured_fraction_theta_max 0.986
_diffrn_measurement_device_type
;
 Nonius KappaCCD area detector diffractometer
;
_diffrn_measurement_method 'phi and omega scans'
_diffrn_radiation_monochromator graphite
_diffrn_radiation_source 'fine-focus sealed tube'
_diffrn_radiation_type MoK\a
_diffrn_radiation_wavelength 0.71073
_diffrn_reflns_av_R_equivalents 0.0837
_diffrn_reflns_av_sigmaI/netI 0.0364
_diffrn_reflns_limit_h_max 17
_diffrn_reflns_limit_h_min -17
_diffrn_reflns_limit_k_max 17
_diffrn_reflns_limit_k_min -17
_diffrn_reflns_limit_l_max 55
_diffrn_reflns_limit_l_min -56
_diffrn_reflns_number 17994
_diffrn_reflns_theta_full 21.89
_diffrn_reflns_theta_max 21.89
_diffrn_reflns_theta_min 2.72
_exptl_absorpt_coefficient_mu 0.081
_exptl_absorpt_correction_T_max 0.997
_exptl_absorpt_correction_T_min 0.471
_exptl_absorpt_correction_type multi-scan
_exptl_absorpt_process_details
;
 Using multiple and symmetry-related data measurements via the program SORTAV
 See R.H. Blessing, Acta Cryst (1995), A51, 33-38 
;
_exptl_crystal_colour colourless
_exptl_crystal_density_diffrn 1.143
_exptl_crystal_density_method 'not measured'
_exptl_crystal_description block
_exptl_crystal_F_000 4536
_exptl_crystal_size_max 0.36
_exptl_crystal_size_mid 0.30
_exptl_crystal_size_min 0.24
_refine_diff_density_max 0.168
_refine_diff_density_min -0.198
_refine_diff_density_rms 0.053
_refine_ls_extinction_coef 0.0056(12)
_refine_ls_extinction_expression Fc^*^=kFc[1+0.001xFc^2^\l^3^/sin(2\q)]^-1/4^
_refine_ls_extinction_method SHELXL
_refine_ls_goodness_of_fit_ref 1.131
_refine_ls_hydrogen_treatment mixed
_refine_ls_matrix_type full
_refine_ls_number_parameters 164
_refine_ls_number_reflns 1683
_refine_ls_number_restraints 0
_refine_ls_restrained_S_all 1.131
_refine_ls_R_factor_all 0.0952
_refine_ls_R_factor_gt 0.0854
_refine_ls_shift/su_max 0.000
_refine_ls_shift/su_mean 0.000
_refine_ls_structure_factor_coef Fsqd
_refine_ls_weighting_details 'calc w=1/[\s^2^(Fo^2^)+(0.1521P)^2^+10.7487P] where P=(Fo^2^+2Fc^2^)/3'
_refine_ls_weighting_scheme calc
_refine_ls_wR_factor_gt 0.2365
_refine_ls_wR_factor_ref 0.2491
_reflns_number_gt 1409
_reflns_number_total 1683
_reflns_threshold_expression >2sigma(I)
_cod_data_source_file ic049160ssi20040628_102932_1.cif
_cod_data_source_block "'compound_3':"
_cod_depositor_comments
;
The following automatic conversions were performed:
'_symmetry_cell_setting' value 'Trigonal' changed to 'trigonal' according
to '/home/saulius/struct/CIF-dictionaries/cif_core.dic' dictionary named
'cif_core.dic' version 2.4.1 from 2010-06-29.

Automatic conversion script
Id: cif_fix_enum 1527 2010-12-29 10:47:43Z saulius 
;
_cod_original_cell_volume 12612(4)
_cod_original_sg_symbol_H-M 'R -3 c'
_cod_database_code 4311903

loop_
_symmetry_equiv_pos_as_xyz
'x, y, z'
'-y, x-y, z'
'-x+y, -x, z'
'x-y, -y, -z+1/2'
'-x, -x+y, -z+1/2'
'y, x, -z+1/2'
'x+2/3, y+1/3, z+1/3'
'-y+2/3, x-y+1/3, z+1/3'
'-x+y+2/3, -x+1/3, z+1/3'
'x-y+2/3, -y+1/3, -z+5/6'
'-x+2/3, -x+y+1/3, -z+5/6'
'y+2/3, x+1/3, -z+5/6'
'x+1/3, y+2/3, z+2/3'
'-y+1/3, x-y+2/3, z+2/3'
'-x+y+1/3, -x+2/3, z+2/3'
'x-y+1/3, -y+2/3, -z+7/6'
'-x+1/3, -x+y+2/3, -z+7/6'
'y+1/3, x+2/3, -z+7/6'
'-x, -y, -z'
'y, -x+y, -z'
'x-y, x, -z'
'-x+y, y, z-1/2'
'x, x-y, z-1/2'
'-y, -x, z-1/2'
'-x+2/3, -y+1/3, -z+1/3'
'y+2/3, -x+y+1/3, -z+1/3'
'x-y+2/3, x+1/3, -z+1/3'
'-x+y+2/3, y+1/3, z-1/6'
'x+2/3, x-y+1/3, z-1/6'
'-y+2/3, -x+1/3, z-1/6'
'-x+1/3, -y+2/3, -z+2/3'
'y+1/3, -x+y+2/3, -z+2/3'
'x-y+1/3, x+2/3, -z+2/3'
'-x+y+1/3, y+2/3, z+1/6'
'x+1/3, x-y+2/3, z+1/6'
'-y+1/3, -x+2/3, z+1/6'

loop_
_atom_site_label
_atom_site_type_symbol
_atom_site_fract_x
_atom_site_fract_y
_atom_site_fract_z
_atom_site_U_iso_or_equiv
_atom_site_adp_type
_atom_site_occupancy
_atom_site_symmetry_multiplicity
_atom_site_calc_flag
_atom_site_refinement_flags
_atom_site_disorder_assembly
_atom_site_disorder_group
O1 O 0.27550(17) 0.96058(18) 0.00859(6) 0.0961(10) Uani 1 1 d . . .
N1 N 0.0268(6) 0.8485(7) 0.07346(19) 0.231(4) Uani 1 1 d . . .
O2 O 0.34498(19) 1.05918(17) 0.04060(5) 0.0970(10) Uani 1 1 d . . .
C2 C 0.1023(9) 0.9254(10) 0.08198(17) 0.252(5) Uani 1 1 d . . .
H2 H 0.0989 0.9487 0.0979 0.302 Uiso 1 1 calc R . .
O3 O 0.46394(19) 0.99192(18) 0.04260(5) 0.1029(11) Uani 1 1 d . . .
C3 C 0.1877(5) 0.9743(5) 0.06827(13) 0.174(3) Uani 1 1 d . . .
H3 H 0.2401 1.0293 0.0747 0.208 Uiso 1 1 calc R . .
C4 C 0.1907(3) 0.9391(3) 0.04588(9) 0.1066(15) Uani 1 1 d . . .
C5 C 0.1114(4) 0.8574(4) 0.03769(12) 0.135(2) Uani 1 1 d . . .
H5 H 0.1122 0.8310 0.0220 0.162 Uiso 1 1 calc R . .
C6 C 0.0340(5) 0.8163(5) 0.0519(2) 0.189(3) Uani 1 1 d . . .
H6 H -0.0184 0.7604 0.0459 0.226 Uiso 1 1 calc R . .
C7 C 0.2727(3) 0.9848(3) 0.02947(9) 0.0855(12) Uani 1 1 d . . .
C8 C 0.4294(3) 1.1047(2) 0.02690(8) 0.0872(12) Uani 1 1 d . . .
C9 C 0.4907(3) 1.0701(2) 0.02831(8) 0.0882(12) Uani 1 1 d . . .
C10 C 0.5725(3) 1.1154(2) 0.01473(8) 0.0869(12) Uani 1 1 d . . .
H10 H 0.6152 1.0925 0.0153 0.104 Uiso 1 1 calc R . .
C11 C 0.5944(2) 1.1938(2) 0.00014(7) 0.0822(12) Uani 1 1 d . . .
C12 C 0.5327(2) 1.2294(2) -0.00033(8) 0.0827(12) Uani 1 1 d . . .
C13 C 0.4497(2) 1.1826(2) 0.01330(7) 0.0849(12) Uani 1 1 d . . .
H13 H 0.4068 1.2053 0.0131 0.102 Uiso 1 1 calc R . .
C14 C 0.6842(2) 1.2357(2) -0.01492(8) 0.0850(12) Uani 1 1 d . . .
H14A H 0.6930 1.1843 -0.0213 0.102 Uiso 1 1 calc R . .
H14B H 0.6777 1.2690 -0.0295 0.102 Uiso 1 1 calc R . .
C15 C 0.5332(3) 0.9639(3) 0.04615(10) 0.1149(16) Uani 1 1 d . . .
H15A H 0.5068 0.9072 0.0565 0.172 Uiso 1 1 calc R . .
H15B H 0.5883 1.0144 0.0545 0.172 Uiso 1 1 calc R . .
H15C H 0.5517 0.9509 0.0299 0.172 Uiso 1 1 calc R . .

loop_
_atom_site_aniso_label
_atom_site_aniso_U_11
_atom_site_aniso_U_22
_atom_site_aniso_U_33
_atom_site_aniso_U_23
_atom_site_aniso_U_13
_atom_site_aniso_U_12
O1 0.0740(17) 0.0790(18) 0.122(2) -0.0060(15) 0.0099(15) 0.0284(13)
N1 0.189(7) 0.201(7) 0.210(7) 0.031(6) 0.103(6) 0.027(6)
O2 0.0845(18) 0.0761(18) 0.120(2) -0.0028(14) 0.0135(15) 0.0324(15)
C2 0.211(9) 0.293(13) 0.153(6) -0.001(8) 0.091(7) 0.053(10)
O3 0.098(2) 0.0743(17) 0.132(2) 0.0142(15) -0.0045(15) 0.0393(14)
C3 0.163(6) 0.160(5) 0.139(5) -0.002(4) 0.064(4) 0.036(4)
C4 0.103(3) 0.081(3) 0.125(3) 0.017(2) 0.034(3) 0.038(3)
C5 0.101(3) 0.090(3) 0.183(5) 0.008(3) 0.044(3) 0.024(3)
C6 0.138(5) 0.132(5) 0.234(8) 0.023(5) 0.085(6) 0.021(4)
C7 0.080(3) 0.062(2) 0.111(3) 0.003(2) 0.010(2) 0.033(2)
C8 0.070(2) 0.064(2) 0.114(3) -0.005(2) 0.000(2) 0.0236(19)
C9 0.083(3) 0.059(2) 0.120(3) -0.0010(19) -0.013(2) 0.034(2)
C10 0.065(2) 0.060(2) 0.133(3) -0.003(2) -0.015(2) 0.0286(18)
C11 0.063(2) 0.0534(19) 0.128(3) -0.0056(18) -0.0085(19) 0.0272(16)
C12 0.059(2) 0.059(2) 0.124(3) -0.0041(18) -0.0103(19) 0.0259(16)
C13 0.063(2) 0.059(2) 0.129(3) 0.003(2) 0.001(2) 0.0274(17)
C14 0.064(2) 0.059(2) 0.133(3) -0.0045(18) -0.0022(19) 0.0309(17)
C15 0.111(3) 0.083(3) 0.149(4) 0.012(3) -0.025(3) 0.047(3)

loop_
_atom_type_symbol
_atom_type_description
_atom_type_scat_dispersion_real
_atom_type_scat_dispersion_imag
_atom_type_scat_source
C C 0.0033 0.0016 'International Tables Vol C Tables 4.2.6.8 and 6.1.1.4'
H H 0.0000 0.0000 'International Tables Vol C Tables 4.2.6.8 and 6.1.1.4'
N N 0.0061 0.0033 'International Tables Vol C Tables 4.2.6.8 and 6.1.1.4'
O O 0.0106 0.0060 'International Tables Vol C Tables 4.2.6.8 and 6.1.1.4'

loop_
_geom_angle_atom_site_label_1
_geom_angle_atom_site_label_2
_geom_angle_atom_site_label_3
_geom_angle
_geom_angle_site_symmetry_1
_geom_angle_site_symmetry_3
_geom_angle_publ_flag
C6 N1 C2 117.3(7) . . ?
C7 O2 C8 116.1(3) . . ?
N1 C2 C3 123.1(8) . . ?
C9 O3 C15 116.2(3) . . ?
C4 C3 C2 117.1(8) . . ?
C3 C4 C5 118.5(5) . . ?
C3 C4 C7 122.5(5) . . ?
C5 C4 C7 119.0(5) . . ?
C6 C5 C4 120.2(7) . . ?
N1 C6 C5 123.8(8) . . ?
O1 C7 O2 123.6(3) . . ?
O1 C7 C4 124.7(4) . . ?
O2 C7 C4 111.7(4) . . ?
C13 C8 C9 121.9(4) . . ?
C13 C8 O2 119.4(3) . . ?
C9 C8 O2 118.7(3) . . ?
O3 C9 C10 125.0(3) . . ?
O3 C9 C8 117.3(4) . . ?
C10 C9 C8 117.7(3) . . ?
C9 C10 C11 121.9(3) . . ?
C10 C11 C12 119.4(3) . . ?
C10 C11 C14 117.6(3) . . ?
C12 C11 C14 123.0(3) . . ?
C13 C12 C11 118.3(3) . . ?
C13 C12 C14 118.3(3) . 3_575 ?
C11 C12 C14 123.4(3) . 3_575 ?
C8 C13 C12 120.8(3) . . ?
C12 C14 C11 113.9(3) 2_775 . ?

loop_
_geom_bond_atom_site_label_1
_geom_bond_atom_site_label_2
_geom_bond_distance
_geom_bond_site_symmetry_2
_geom_bond_publ_flag
O1 C7 1.197(5) . ?
N1 C6 1.302(11) . ?
N1 C2 1.337(12) . ?
O2 C7 1.349(5) . ?
O2 C8 1.412(4) . ?
C2 C3 1.427(11) . ?
O3 C9 1.368(4) . ?
O3 C15 1.443(5) . ?
C3 C4 1.346(8) . ?
C4 C5 1.397(7) . ?
C4 C7 1.466(6) . ?
C5 C6 1.342(9) . ?
C8 C13 1.365(5) . ?
C8 C9 1.388(5) . ?
C9 C10 1.378(5) . ?
C10 C11 1.395(5) . ?
C11 C12 1.405(5) . ?
C11 C14 1.516(5) . ?
C12 C13 1.394(5) . ?
C12 C14 1.515(5) 3_575 ?
C14 C12 1.515(5) 2_775 ?
